data_4002688
loop_
_publ_author_name
'Korthuis, V. C.'
'Hoffmann, R. D.'
'Huang, Jinfan'
'Sleight, A. W.'

_publ_section_title
;
 Synthesis and crystal structure of potassium and sodium vanadium
 phosphates
;
_journal_name_full 'Chemistry of Materials'
_journal_page_first 206
_journal_page_last 209
_journal_paper_doi 10.1021/cm00026a009
_journal_volume 5
_journal_year 1993
_chemical_formula_sum 'Na2 O6 P V'
_chemical_formula_weight 223.89
_space_group_IT_number 14
_symmetry_cell_setting monoclinic
_symmetry_Int_Tables_number 14
_symmetry_space_group_name_Hall '-P 2yn'
_symmetry_space_group_name_H-M 'P 1 21/n 1'
_cell_angle_alpha 90
_cell_angle_beta 107.00(1)
_cell_angle_gamma 90
_cell_formula_units_Z 4
_cell_length_a 6.1805(7)
_cell_length_b 12.436(1)
_cell_length_c 7.386(1)
_cell_volume 542.89(11)
_diffrn_ambient_temperature 296
_diffrn_radiation_probe x-ray
_diffrn_radiation_type MoK\a
_diffrn_radiation_wavelength 0.71069
_exptl_absorpt_coefficient_mu 2.238
_exptl_crystal_density_diffrn 2.739
_exptl_crystal_density_method 'Not Measured'
_exptl_crystal_F_000 432
_refine_ls_number_parameters 90
_refine_ls_number_reflns 1447
_refine_ls_R_factor_gt 0.030
_refine_ls_wR_factor_gt 0.045
_cod_data_source_file Chem-Mat-1993-5-206-209-2.cif
_cod_data_source_block Na2VPO6
_cod_original_sg_symbol_H-M 'P 21/n'
_cod_database_code 4002688

loop_
_symmetry_equiv_pos_site_id
_symmetry_equiv_pos_as_xyz
1 x,y,z
2 1/2-x,1/2+y,1/2-z
3 -x,-y,-z
4 1/2+x,1/2-y,1/2+z

loop_
_atom_site_aniso_label
_atom_site_aniso_U_11
_atom_site_aniso_U_22
_atom_site_aniso_U_33
_atom_site_aniso_U_23
_atom_site_aniso_U_13
_atom_site_aniso_U_12
V 0.0065(2) 0.0085(2) 0.0096(2) -0.0004(1) 0.0019(2) -0.0001(1)
P 0.0085(2) 0.0056(2) 0.0092(2) -0.0001(2) 0.0014(2) -0.0001(2)
O1 0.0088(6) 0.0103(6) 0.0119(7) 0.0038(5) 0.0034(5) 0.0000(5)
O2 0.0199(6) 0.0172(8) 0.0149(7) 0.0075(6) 0.0033(6) -0.0005(6)
O3 0.0114(7) 0.0093(7) 0.0130(7) 0.0028(5) -0.0007(5) -0.0003(5)
O4 0.0156(7) 0.0216(8) 0.0203(8) 0.0007(7) 0.0100(6) 0.0039(7)
O5 0.0204(7) 0.0084(7) 0.0155(7) -0.0027(6) 0.0028(6) 0.0039(6)
O6 0.0159(8) 0.0185(8) 0.0189(8) -0.0047(6) 0.0008(6) -0.0068(6)
Na1 0.0185(5) 0.0123(5) 0.0270(5) -0.0009(4) 0.0083(4) -0.0047(3)
Na2 0.0197(5) 0.0237(5) 0.0223(5) -0.0012(4) 0.0065(4) -0.0091(4)

loop_
_atom_site_label
_atom_site_type_symbol
_atom_site_thermal_displace_type
_atom_site_fract_x
_atom_site_fract_y
_atom_site_fract_z
_atom_site_occupancy
_atom_site_U_iso_or_equiv
_atom_site_calc_flag
_atom_site_refinement_flags
_atom_site_disorder_assembly
_atom_site_disorder_group
V V Uani 0.28512(5) 0.21674(3) 0.87800 1.000 0.0083(1) . . . .
P P Uani 0.90775(8) 0.11170(4) 0.69579(7) 1.000 0.0080(1) . . . .
O1 O Uani 0.9514(3) 0.19770(10) 0.8554(2) 1.000 0.0103(4) . . . .
O2 O Uani 0.1530(3) 0.10570(10) 0.6782(2) 1.000 0.0177(4) . . . .
O3 O Uani 0.2398(3) 0.34670(10) 0.0120(2) 1.000 0.0121(4) . . . .
O4 O Uani 0.4428(3) 0.27320(10) 0.7609(3) 1.000 0.0182(4) . . . .
O5 O Uani 0.8037(3) 0.00750(10) 0.7579(2) 1.000 0.0153(4) . . . .
O6 O Uani 0.4476(3) 0.14240(10) 0.0432(2) 1.000 0.0187(5) . . . .
Na1 Na Uani 0.3213(2) 0.13985(8) 0.42450(10) 1.000 0.0189(3) . . . .
Na2 Na Uani 0.8054(2) 0.07118(8) 0.07130(10) 1.000 0.0218(3) . . . .

loop_
_atom_type_symbol
_atom_type_description
_atom_type_scat_dispersion_real
_atom_type_scat_dispersion_imag
_atom_type_scat_source
Na Na 0.0362 0.0249 ' International Tables Vol C Tables 4.2.6.8 and 6.1.1.4'
O O 0.0106 0.0060 ' International Tables Vol C Tables 4.2.6.8 and 6.1.1.4'
P P 0.1023 0.0942 ' International Tables Vol C Tables 4.2.6.8 and 6.1.1.4'
V V 0.3005 0.5294 ' International Tables Vol C Tables 4.2.6.8 and 6.1.1.4'

loop_
_geom_angle_atom_site_label_1
_geom_angle_atom_site_label_2
_geom_angle_atom_site_label_3
_geom_angle
_geom_angle_site_symmetry_1
_geom_angle_site_symmetry_2
_geom_angle_site_symmetry_3
_geom_angle_publ_flag
O2 V O4 94.79(8) . . . yes
P V O2 35.57(6) 1_455 . . yes
O1 V O2 71.06(7) 1_455 . . yes
O2 V O3 148.24(7) . . 1_556 yes
O2 V O6 100.93(6) . . 1_556 yes
P V O4 120.71(7) 1_455 . . yes
O1 V O4 138.77(8) 1_455 . . yes
O3 V O4 96.21(7) 1_556 . . yes
O4 V O6 107.95(9) . . 1_556 yes
P V O1 35.50(4) 1_455 . 1_455 yes
P V O3 115.21(6) 1_455 . 1_556 yes
P V O6 110.96(6) 1_455 . 1_556 yes
O1 V O3 81.14(7) 1_455 . 1_556 yes
O1 V O6 112.64(8) 1_455 . 1_556 yes
O3 V O6 103.81(7) 1_556 . 1_556 yes
O1 P O5 109.90(8) . . . yes
O1 P O2 97.96(9) . . 1_655 yes
O1 P O3 111.13(8) . . 4_555 yes
O2 P O5 118.34(9) 1_655 . . yes
O3 P O5 107.85(9) 4_555 . . yes
O2 P O3 111.35(9) 1_655 . 4_555 yes
V O1 P 95.12(9) 1_655 . . yes
V O2 P 95.85(8) . . 1_455 yes
V O3 P 124.38(10) 1_554 . 4_454 yes

loop_
_geom_bond_atom_site_label_1
_geom_bond_atom_site_label_2
_geom_bond_distance
_geom_bond_site_symmetry_1
_geom_bond_site_symmetry_2
_geom_bond_publ_flag
V O2 2.0117(14) . . yes
V O4 1.6382(19) . . yes
V P 2.6687(7) . 1_455 yes
V O1 2.0339(19) . 1_455 yes
V O3 1.9576(14) . 1_556 yes
V O6 1.6234(15) . 1_556 yes
P O1 1.5558(14) . . yes
P O5 1.5734(15) . . yes
P O2 1.561(2) . 1_655 yes
P O3 1.5375(16) . 4_555 yes

loop_
_geom_torsion_atom_site_label_1
_geom_torsion_atom_site_label_2
_geom_torsion_atom_site_label_3
_geom_torsion_atom_site_label_4
_geom_torsion
_geom_torsion_site_symmetry_1
_geom_torsion_site_symmetry_2
_geom_torsion_site_symmetry_3
_geom_torsion_site_symmetry_4
_geom_torsion_publ_flag
O4 V O2 P -139.80(8) . . . 1_455 no
O1 V O2 P 0.48(6) 1_455 . . 1_455 no
O3 V O2 P -29.83(15) 1_556 . . 1_455 no
O6 V O2 P 110.86(9) 1_556 . . 1_455 no
O2 V P O1 179.22(10) . . 1_455 1_455 no
O2 V P O5 95.85(11) . . 1_455 1_455 no
O4 V P O2 48.42(9) . . 1_455 . no
O4 V P O1 -132.36(9) . . 1_455 1_455 no
O4 V P O5 144.27(10) . . 1_455 1_455 no
O1 V P O2 -179.22(10) 1_455 . 1_455 . no
O3 V P O2 163.18(8) 1_556 . 1_455 . no
O6 V P O2 -79.26(9) 1_556 . 1_455 . no
O2 V O1 P -0.48(6) . . 1_455 1_455 no
O4 V O1 P 74.59(11) . . 1_455 1_455 no
O5 P O1 V 124.67(8) . . . 1_655 no
O2 P O1 V 0.59(7) 1_655 . . 1_655 no
O3 P O1 V -116.04(9) 4_555 . . 1_655 no
O1 P O2 V -0.60(8) . . 1_655 1_655 no
O5 P O2 V -118.36(8) . . 1_655 1_655 no
